data_1534371
loop_
_publ_author_name
'Coghi, L.'
'Lanfranchi, M.'
'Pelizzi, G.'
'Tarasconi, P.'

_publ_section_title
;
 Structural researches on the chelating behaviour of the biguanide ligand.
 The crystal structure of Co (C2 H6 N5)3 (H2 O)2 and Cu (C2 H7 N5)2 C O3
 (H2 O)4
;
_journal_name_full 'Transition Metal Chemistry'
_journal_page_first 69
_journal_page_last 76
_journal_volume 3
_journal_year 1978
_chemical_formula_sum 'C6 H22 Co N15 O2'
_chemical_name_systematic 'Co (C2 H6 N5)3 (H2 O)2'
_space_group_IT_number 14
_symmetry_space_group_name_Hall '-P 2ybc'
_symmetry_space_group_name_H-M 'P 1 21/c 1'
_cell_angle_alpha 90
_cell_angle_beta 103.44
_cell_angle_gamma 90
_cell_formula_units_Z 4
_cell_length_a 9.293
_cell_length_b 10.122
_cell_length_c 16.737
_cell_volume 1531.230
_citation_journal_id_ASTM TMCHDN
_cod_data_source_file Coghi_TMCHDN_1978_222.cif
_cod_data_source_block C6H22Co1N15O2
_cod_original_cell_volume 1531.23
_cod_original_formula_sum 'C6 H22 Co1 N15 O2'
_cod_database_code 1534371

loop_
_symmetry_equiv_pos_as_xyz
x,y,z
-x,y+1/2,-z+1/2
-x,-y,-z
x,-y-1/2,z-1/2

loop_
_atom_site_label
_atom_site_type_symbol
_atom_site_fract_x
_atom_site_fract_y
_atom_site_fract_z
_atom_site_occupancy
_atom_site_U_iso_or_equiv
H8 H+1 0.225 -0.195 0.393 1 0.0
H1 H+1 0.429 0.219 0.294 1 0.0
N7 N-3 0.2795 -0.1924 0.3556 1 0.0
C4 C+4 0.1164 0.1016 0.2639 1 0.0
N11 N-3 0.2476 -0.0191 0.0843 1 0.0
C5 C+4 0.2187 0.0209 0.0079 1 0.0
H2 H+1 0.582 0.194 0.416 1 0.0
N2 N-3 0.6379 0.1396 0.4035 1 0.0
C1 C+4 0.5889 0.1047 0.321 1 0.0
N15 N-3 0.3601 0.2223 0.1128 1 0.0
H15 H+1 0.094 -0.125 -0.031 1 0.0
N14 N-3 0.346 0.3489 -0.0042 1 0.0
H21 H+1 0.146 0.461 0.13 1 0.0
N9 N-3 0.0011 0.1757 0.2786 1 0.0
N8 N-3 0.1637 0.0043 0.3189 1 0.0
Co1 Co+3 0.3526 0.0693 0.1799 1 0.0
H11 H+1 -0.06 0.238 0.239 1 0.0
H16 H+1 0.294 0.364 -0.048 1 0.0
H20 H+1 -0.009 0.349 0.003 1 0.0
N12 N-3 0.258 0.1369 -0.0204 1 0.0
H13 H+1 0.207 -0.095 0.094 1 0.0
H12 H+1 0.136 0.207 0.172 1 0.0
N3 N-3 0.6857 0.0187 0.2979 1 0.0
N6 N-3 0.3319 -0.0825 0.245 1 0.0
H19 H+1 0.043 0.238 -0.049 1 0.0
H3 H+1 0.742 0.112 0.421 1 0.0
O1 O-2 -0.0384 0.2891 -0.0407 1 0.0
H7 H+1 0.405 -0.16 0.249 1 0.0
N10 N-3 0.1735 0.1326 0.2018 1 0.0
H14 H+1 0.123 -0.005 -0.089 1 0.0
C3 C+4 0.2619 -0.0862 0.304 1 0.0
N13 N-3 0.1427 -0.0634 -0.0509 1 0.0
N5 N-3 0.5358 0.0046 0.1628 1 0.0
N1 N-3 0.4684 0.154 0.2767 1 0.0
H9 H+1 0.339 -0.231 0.351 1 0.0
H6 H+1 0.531 -0.008 0.127 1 0.0
N4 N-3 0.7688 -0.0885 0.1984 1 0.0
C6 C+4 0.3212 0.2321 0.0329 1 0.0
C2 C+4 0.656 -0.0186 0.2175 1 0.0
O2 O-2 0.0517 0.3937 0.1121 1 0.0
H18 H+1 0.414 0.283 0.14 1 0.0
H17 H+1 0.385 0.423 0.027 1 0.0
H22 H+1 0.021 0.445 0.123 1 0.0
H4 H+1 0.759 -0.118 0.158 1 0.0
H5 H+1 0.842 -0.13 0.239 1 0.0
H10 H+1 -0.032 0.154 0.306 1 0.0
